data_4339565
loop_
_publ_author_name
'Chen, Banglin'
'Ma, Shengqian'
'Hurtado, Eric J.'
'Lobkovsky, Emil B.'
'Zhou, Hong-Cai'

_publ_section_title
;
 A triply interpenetrated microporous metal-organic framework for
 selective sorption of gas molecules.
;
_journal_issue 21
_journal_name_full 'Inorganic chemistry'
_journal_page_first 8490
_journal_page_last 8492
_journal_paper_doi 10.1021/ic7014034
_journal_volume 46
_journal_year 2007
_chemical_formula_moiety 'C40 H28 N6 O8 Zn2, C20 H12 N3 O4 Zn, 2(C3 H7 N O)'
_chemical_formula_sum 'C66 H54 N11 O14 Zn3'
_chemical_formula_weight 1421.31
_chemical_name_systematic
; 
 ? 
;
_space_group_IT_number 15
_symmetry_cell_setting monoclinic
_symmetry_space_group_name_Hall '-C 2yc'
_symmetry_space_group_name_H-M 'C 1 2/c 1'
_atom_sites_solution_hydrogens geom
_atom_sites_solution_primary direct
_atom_sites_solution_secondary difmap
_audit_creation_method SHELXL-97
_cell_angle_alpha 90.00
_cell_angle_beta 97.021(3)
_cell_angle_gamma 90.00
_cell_formula_units_Z 8
_cell_length_a 20.1473(13)
_cell_length_b 27.5052(18)
_cell_length_c 32.588(2)
_cell_measurement_reflns_used 2600
_cell_measurement_temperature 173(2)
_cell_measurement_theta_max 19.87
_cell_measurement_theta_min 2.26
_cell_volume 17923(2)
_computing_cell_refinement 'Bruker SAINT+'
_computing_data_collection 'Bruker APEX2'
_computing_data_reduction 'Bruker SAINT+'
_computing_molecular_graphics 'Bruker SHELXTL'
_computing_publication_material 'Bruker SHELXTL'
_computing_structure_refinement 'SHELXL-97 (Sheldrick, 1997)'
_computing_structure_solution 'SHELXS-97 (Sheldrick, 1990)'
_diffrn_ambient_temperature 173(2)
_diffrn_measured_fraction_theta_full 0.968
_diffrn_measured_fraction_theta_max 0.968
_diffrn_measurement_device_type 'Bruker X8 APEX II diffractometer'
_diffrn_measurement_method 'phi and omega scans'
_diffrn_radiation_monochromator graphite
_diffrn_radiation_source 'fine-focus sealed tube'
_diffrn_radiation_type MoK\a
_diffrn_radiation_wavelength 0.71073
_diffrn_reflns_av_R_equivalents 0.0722
_diffrn_reflns_av_sigmaI/netI 0.1046
_diffrn_reflns_limit_h_max 22
_diffrn_reflns_limit_h_min -21
_diffrn_reflns_limit_k_max 30
_diffrn_reflns_limit_k_min -30
_diffrn_reflns_limit_l_max 35
_diffrn_reflns_limit_l_min -36
_diffrn_reflns_number 51679
_diffrn_reflns_theta_full 23.36
_diffrn_reflns_theta_max 23.36
_diffrn_reflns_theta_min 1.26
_exptl_absorpt_coefficient_mu 0.850
_exptl_absorpt_correction_T_max 0.8484
_exptl_absorpt_correction_T_min 0.7274
_exptl_absorpt_correction_type multi-scan
_exptl_absorpt_process_details SADABS
_exptl_crystal_colour red
_exptl_crystal_density_diffrn 1.053
_exptl_crystal_density_method 'not measured'
_exptl_crystal_description block
_exptl_crystal_F_000 5832
_exptl_crystal_size_max 0.40
_exptl_crystal_size_mid 0.30
_exptl_crystal_size_min 0.20
_platon_squeeze_details ' ?'
_refine_diff_density_max 0.901
_refine_diff_density_min -0.477
_refine_diff_density_rms 0.081
_refine_ls_extinction_method none
_refine_ls_goodness_of_fit_ref 0.972
_refine_ls_hydrogen_treatment riding
_refine_ls_matrix_type full
_refine_ls_number_parameters 847
_refine_ls_number_reflns 12632
_refine_ls_number_restraints 0
_refine_ls_restrained_S_all 0.972
_refine_ls_R_factor_all 0.1023
_refine_ls_R_factor_gt 0.0575
_refine_ls_shift/su_max 0.160
_refine_ls_shift/su_mean 0.004
_refine_ls_structure_factor_coef Fsqd
_refine_ls_weighting_details 'calc w=1/[\s^2^(Fo^2^)+(0.0768P)^2^+0.0000P] where P=(Fo^2^+2Fc^2^)/3'
_refine_ls_weighting_scheme calc
_refine_ls_wR_factor_gt 0.1480
_refine_ls_wR_factor_ref 0.1600
_reflns_number_gt 6293
_reflns_number_total 12632
_reflns_threshold_expression >2sigma(I)
_cod_data_source_file ic7014034-file001.cif
_cod_data_source_block MOF1
_cod_depositor_comments
;
The following automatic conversions were performed:

'_symmetry_cell_setting' value 'Monoclinic' changed to 'monoclinic'
according to
/usr/data/users/saulius/automatic-downloads/retrospective/ACS/lib/dictionaries/cif_core.dic
dictionary named 'cif_core.dic' version 2.4.2 from 2011-04-26.

Automatic conversion script
Id: cif_fix_values 2281 2013-09-26 08:29:07Z andrius 
;
_cod_original_cell_volume 17924(2)
_cod_original_sg_symbol_H-M C2/c
_cod_database_code 4339565

loop_
_symmetry_equiv_pos_as_xyz
'x, y, z'
'-x, y, -z+1/2'
'x+1/2, y+1/2, z'
'-x+1/2, y+1/2, -z+1/2'
'-x, -y, -z'
'x, -y, z-1/2'
'-x+1/2, -y+1/2, -z'
'x+1/2, -y+1/2, z-1/2'

loop_
_atom_site_label
_atom_site_type_symbol
_atom_site_fract_x
_atom_site_fract_y
_atom_site_fract_z
_atom_site_U_iso_or_equiv
_atom_site_adp_type
_atom_site_occupancy
_atom_site_symmetry_multiplicity
_atom_site_calc_flag
_atom_site_refinement_flags
Zn1 Zn -0.00468(2) 0.473153(14) 0.203650(13) 0.02179(12) Uani 1 1 d .
Zn2 Zn 0.26693(2) 0.512715(15) 0.124296(12) 0.02675(13) Uani 1 1 d .
Zn3 Zn 0.25510(2) 0.508223(16) 0.032994(13) 0.02848(13) Uani 1 1 d .
O1 O -0.07647(12) 0.42300(9) 0.20683(7) 0.0358(8) Uani 1 1 d .
O2 O -0.06198(12) 0.41828(8) 0.27592(7) 0.0332(8) Uani 1 1 d .
O3 O -0.43040(12) 0.02651(8) 0.28448(7) 0.0319(8) Uani 1 1 d .
O4 O -0.42923(11) 0.02146(8) 0.21662(7) 0.0278(7) Uani 1 1 d .
O5 O 0.32182(13) 0.56198(9) 0.04937(8) 0.0432(9) Uani 1 1 d .
O6 O 0.33768(14) 0.56394(9) 0.11778(8) 0.0457(9) Uani 1 1 d .
O7 O 0.68711(13) 0.95672(9) 0.04488(8) 0.0406(8) Uani 1 1 d .
O8 O 0.69477(11) 0.96222(8) 0.11380(7) 0.0325(8) Uani 1 1 d .
O9 O 0.18455(12) 0.56092(8) 0.03786(8) 0.0370(8) Uani 1 1 d .
O10 O 0.19891(12) 0.56603(9) 0.10603(7) 0.0361(8) Uani 1 1 d .
O11 O -0.17401(14) 0.95781(9) 0.04486(8) 0.0504(9) Uani 1 1 d .
O12 O -0.16648(12) 0.96036(8) 0.11399(8) 0.0350(8) Uani 1 1 d .
N1 N -0.00673(13) 0.47542(10) 0.14187(8) 0.0192(8) Uani 1 1 d .
N2 N -0.23732(18) 0.22840(12) 0.22802(10) 0.0549(12) Uani 1 1 d .
N3 N -0.24614(16) 0.20862(12) 0.26041(10) 0.0434(11) Uani 1 1 d .
N4 N 0.27148(14) 0.51261(10) 0.18702(9) 0.0277(9) Uani 1 1 d .
N5 N 0.25242(15) 0.49151(11) 0.47030(9) 0.0341(9) Uani 1 1 d .
N6 N 0.4972(2) 0.75614(16) 0.06462(12) 0.0919(18) Uani 1 1 d .
H6A H 0.5093 0.7656 0.0408 0.110 Uiso 1 1 calc R
N7 N 0.5044(2) 0.77396(17) 0.09461(12) 0.0852(17) Uani 1 1 d .
H7A H 0.4911 0.7651 0.1182 0.102 Uiso 1 1 calc R
N8 N 0.03240(17) 0.76018(12) 0.05888(10) 0.0499(11) Uani 1 1 d .
N9 N 0.02075(17) 0.77914(12) 0.09192(10) 0.0464(11) Uani 1 1 d .
C1 C -0.04624(18) 0.44758(14) 0.11683(11) 0.0332(12) Uani 1 1 d .
H1A H -0.0725 0.4238 0.1286 0.040 Uiso 1 1 calc R
C2 C -0.05139(19) 0.45107(14) 0.07504(11) 0.0364(12) Uani 1 1 d .
H2B H -0.0830 0.4310 0.0590 0.044 Uiso 1 1 calc R
C3 C -0.01350(18) 0.48184(13) 0.05507(11) 0.0281(11) Uani 1 1 d .
C4 C 0.03267(18) 0.50977(13) 0.08100(11) 0.0313(11) Uani 1 1 d .
H4A H 0.0630 0.5308 0.0696 0.038 Uiso 1 1 calc R
C5 C 0.03312(18) 0.50600(13) 0.12374(10) 0.0307(11) Uani 1 1 d .
H5B H 0.0631 0.5261 0.1410 0.037 Uiso 1 1 calc R
C6 C -0.01817(19) 0.48643(14) 0.01015(10) 0.0342(12) Uani 1 1 d .
C7 C -0.08597(18) 0.40334(13) 0.24022(11) 0.0245(11) Uani 1 1 d .
C8 C -0.12688(18) 0.35847(14) 0.23780(11) 0.0307(12) Uani 1 1 d .
C9 C -0.1416(2) 0.33527(14) 0.27274(12) 0.0434(13) Uani 1 1 d .
H9B H -0.1267 0.3490 0.2990 0.052 Uiso 1 1 calc R
C10 C -0.1773(2) 0.29270(15) 0.27076(12) 0.0464(14) Uani 1 1 d .
H10A H -0.1867 0.2773 0.2955 0.056 Uiso 1 1 calc R
C11 C -0.1995(2) 0.27227(15) 0.23319(13) 0.0453(14) Uani 1 1 d .
C12 C -0.1849(3) 0.29513(17) 0.19807(14) 0.0837(19) Uani 1 1 d .
H12A H -0.1996 0.2815 0.1717 0.100 Uiso 1 1 calc R
C13 C -0.1494(2) 0.33736(16) 0.20092(13) 0.0649(16) Uani 1 1 d .
H13A H -0.1399 0.3527 0.1762 0.078 Uiso 1 1 calc R
C14 C -0.2857(2) 0.16497(14) 0.25603(12) 0.0414(13) Uani 1 1 d .
C15 C -0.3063(2) 0.14648(14) 0.29179(13) 0.0439(13) Uani 1 1 d .
H15A H -0.2938 0.1623 0.3175 0.053 Uiso 1 1 calc R
C16 C -0.34419(19) 0.10616(14) 0.29012(12) 0.0407(13) Uani 1 1 d .
H16A H -0.3565 0.0932 0.3151 0.049 Uiso 1 1 calc R
C17 C -0.36603(19) 0.08262(13) 0.25313(11) 0.0320(12) Uani 1 1 d .
C18 C -0.34359(18) 0.10117(13) 0.21746(12) 0.0335(12) Uani 1 1 d .
H18A H -0.3560 0.0854 0.1917 0.040 Uiso 1 1 calc R
C19 C -0.3040(2) 0.14164(14) 0.21899(13) 0.0468(14) Uani 1 1 d .
H19A H -0.2891 0.1537 0.1944 0.056 Uiso 1 1 calc R
C20 C -0.41208(17) 0.04018(12) 0.25208(11) 0.0194(10) Uani 1 1 d .
C21 C 0.3127(2) 0.54424(15) 0.21061(12) 0.0481(14) Uani 1 1 d .
H21A H 0.3407 0.5652 0.1972 0.058 Uiso 1 1 calc R
C22 C 0.3152(2) 0.54694(16) 0.25285(12) 0.0482(14) Uani 1 1 d .
H22A H 0.3434 0.5698 0.2683 0.058 Uiso 1 1 calc R
C23 C 0.27451(19) 0.51461(14) 0.27263(11) 0.0342(12) Uani 1 1 d .
C24 C 0.23562(18) 0.48243(14) 0.24795(11) 0.0332(12) Uani 1 1 d .
H24A H 0.2088 0.4597 0.2605 0.040 Uiso 1 1 calc R
C25 C 0.2344(2) 0.48210(14) 0.20612(12) 0.0404(13) Uani 1 1 d .
H25A H 0.2064 0.4595 0.1902 0.048 Uiso 1 1 calc R
C26 C 0.2780(2) 0.51718(16) 0.31788(12) 0.0481(14) Uani 1 1 d .
H26A H 0.3057 0.5413 0.3321 0.058 Uiso 1 1 calc R
C27 C 0.24380(19) 0.48705(14) 0.34014(11) 0.0361(12) Uani 1 1 d .
H27A H 0.2165 0.4627 0.3260 0.043 Uiso 1 1 calc R
C28 C 0.2467(2) 0.49001(14) 0.38512(12) 0.0378(12) Uani 1 1 d .
C29 C 0.2718(3) 0.52962(17) 0.40829(13) 0.0756(19) Uani 1 1 d .
H29A H 0.2895 0.5563 0.3947 0.091 Uiso 1 1 calc R
C30 C 0.2716(3) 0.53123(17) 0.44969(13) 0.0779(19) Uani 1 1 d .
H30A H 0.2849 0.5601 0.4645 0.094 Uiso 1 1 calc R
C31 C 0.2302(2) 0.45238(15) 0.44873(12) 0.0464(14) Uani 1 1 d .
H31A H 0.2156 0.4251 0.4631 0.056 Uiso 1 1 calc R
C32 C 0.2276(2) 0.45023(15) 0.40684(12) 0.0448(13) Uani 1 1 d .
H32A H 0.2127 0.4214 0.3925 0.054 Uiso 1 1 calc R
C33 C 0.34618(18) 0.58060(13) 0.08319(12) 0.0314(12) Uani 1 1 d .
C34 C 0.3873(2) 0.62502(14) 0.08099(13) 0.0435(14) Uani 1 1 d .
C35 C 0.3996(2) 0.64266(15) 0.04240(15) 0.0555(15) Uani 1 1 d .
H35A H 0.3836 0.6253 0.0180 0.067 Uiso 1 1 calc R
C36 C 0.4342(2) 0.68427(17) 0.03977(18) 0.079(2) Uani 1 1 d .
H36A H 0.4415 0.6968 0.0135 0.095 Uiso 1 1 calc R
C37 C 0.4591(2) 0.70877(17) 0.07560(19) 0.080(2) Uani 1 1 d .
C38 C 0.4491(2) 0.69092(17) 0.11463(17) 0.0729(19) Uani 1 1 d .
H38A H 0.4669 0.7076 0.1391 0.087 Uiso 1 1 calc R
C39 C 0.4123(2) 0.64803(15) 0.11688(15) 0.0605(16) Uani 1 1 d .
H39A H 0.4047 0.6351 0.1429 0.073 Uiso 1 1 calc R
C40 C 0.5463(2) 0.82104(15) 0.08361(17) 0.0654(17) Uani 1 1 d .
C41 C 0.5686(2) 0.83265(17) 0.04703(17) 0.0776(19) Uani 1 1 d .
H41A H 0.5575 0.8127 0.0234 0.093 Uiso 1 1 calc R
C42 C 0.6086(2) 0.87475(16) 0.04456(15) 0.0640(16) Uani 1 1 d .
H42A H 0.6225 0.8849 0.0191 0.077 Uiso 1 1 calc R
C43 C 0.62649(19) 0.90051(13) 0.08067(12) 0.0323(12) Uani 1 1 d .
C44 C 0.6015(2) 0.88810(14) 0.11675(13) 0.0475(14) Uani 1 1 d .
H44A H 0.6134 0.9071 0.1409 0.057 Uiso 1 1 calc R
C45 C 0.5610(2) 0.85008(15) 0.11846(14) 0.0559(15) Uani 1 1 d .
H45A H 0.5424 0.8429 0.1432 0.067 Uiso 1 1 calc R
C46 C 0.67308(18) 0.94333(13) 0.07940(12) 0.0306(12) Uani 1 1 d .
C47 C 0.17699(18) 0.58146(13) 0.07120(12) 0.0273(11) Uani 1 1 d .
C48 C 0.13870(18) 0.62845(13) 0.06895(11) 0.0279(11) Uani 1 1 d .
C49 C 0.11718(19) 0.64957(13) 0.03041(12) 0.0351(12) Uani 1 1 d .
H49A H 0.1256 0.6337 0.0056 0.042 Uiso 1 1 calc R
C50 C 0.08394(19) 0.69325(14) 0.02870(12) 0.0398(13) Uani 1 1 d .
H50A H 0.0700 0.7080 0.0027 0.048 Uiso 1 1 calc R
C51 C 0.0707(2) 0.71584(14) 0.06460(12) 0.0394(13) Uani 1 1 d .
C52 C 0.0919(2) 0.69454(15) 0.10284(12) 0.0494(14) Uani 1 1 d .
H52A H 0.0832 0.7102 0.1276 0.059 Uiso 1 1 calc R
C53 C 0.1251(2) 0.65145(14) 0.10458(12) 0.0391(13) Uani 1 1 d .
H53A H 0.1391 0.6370 0.1307 0.047 Uiso 1 1 calc R
C54 C -0.0200(2) 0.82115(14) 0.08637(13) 0.0411(13) Uani 1 1 d .
C55 C -0.0481(3) 0.83842(18) 0.04887(15) 0.0836(19) Uani 1 1 d .
H55A H -0.0396 0.8224 0.0242 0.100 Uiso 1 1 calc R
C56 C -0.0892(3) 0.87928(18) 0.04662(15) 0.0836(19) Uani 1 1 d .
H56A H -0.1086 0.8913 0.0206 0.100 Uiso 1 1 calc R
C57 C -0.10129(18) 0.90211(13) 0.08253(11) 0.0286(11) Uani 1 1 d .
C58 C -0.0728(2) 0.88570(15) 0.11953(14) 0.0551(15) Uani 1 1 d .
H58A H -0.0821 0.9014 0.1442 0.066 Uiso 1 1 calc R
C59 C -0.0290(2) 0.84512(17) 0.12194(15) 0.0615(16) Uani 1 1 d .
H59A H -0.0064 0.8348 0.1478 0.074 Uiso 1 1 calc R
C60 C -0.15009(19) 0.94394(14) 0.08010(12) 0.0350(13) Uani 1 1 d .
O1S O 0.15014(17) 0.64871(11) -0.07129(10) 0.0764(12) Uani 1 1 d .
O2S O 0.3188(4) 0.6408(2) -0.1233(2) 0.234(4) Uani 1 1 d .
N1S N 0.21714(19) 0.71487(13) -0.06799(13) 0.0647(14) Uani 1 1 d .
N2S N 0.3530(4) 0.6652(3) -0.1772(3) 0.244(4) Uani 1 1 d .
C1S C 0.2665(3) 0.69238(19) -0.03944(17) 0.104(2) Uani 1 1 d .
H1SA H 0.2502 0.6607 -0.0313 0.156 Uiso 1 1 calc R
H1SB H 0.2760 0.7130 -0.0149 0.156 Uiso 1 1 calc R
H1SC H 0.3075 0.6879 -0.0524 0.156 Uiso 1 1 calc R
C2S C 0.2309(3) 0.76232(18) -0.08300(16) 0.088(2) Uani 1 1 d .
H2SA H 0.1936 0.7728 -0.1033 0.132 Uiso 1 1 calc R
H2SB H 0.2721 0.7613 -0.0961 0.132 Uiso 1 1 calc R
H2SC H 0.2363 0.7853 -0.0599 0.132 Uiso 1 1 calc R
C3S C 0.1643(2) 0.69073(17) -0.08223(14) 0.0575(16) Uani 1 1 d .
H3SA H 0.1337 0.7061 -0.1027 0.069 Uiso 1 1 calc R
C4S C 0.3311(6) 0.6153(3) -0.2016(3) 0.331(8) Uani 1 1 d .
H4SA H 0.3047 0.5953 -0.1848 0.496 Uiso 1 1 calc R
H4SB H 0.3711 0.5973 -0.2070 0.496 Uiso 1 1 calc R
H4SC H 0.3042 0.6230 -0.2279 0.496 Uiso 1 1 calc R
C5S C 0.3945(6) 0.7120(4) -0.2026(3) 0.331(8) Uani 1 1 d .
H5SA H 0.4019 0.7402 -0.1842 0.497 Uiso 1 1 calc R
H5SB H 0.3666 0.7215 -0.2281 0.497 Uiso 1 1 calc R
H5SC H 0.4376 0.6998 -0.2093 0.497 Uiso 1 1 calc R
C6S C 0.3361(6) 0.6753(4) -0.1356(4) 0.251(6) Uani 1 1 d .
H6SA H 0.3394 0.7058 -0.1219 0.301 Uiso 1 1 calc R

loop_
_atom_site_aniso_label
_atom_site_aniso_U_11
_atom_site_aniso_U_22
_atom_site_aniso_U_33
_atom_site_aniso_U_23
_atom_site_aniso_U_13
_atom_site_aniso_U_12
Zn1 0.0311(2) 0.0169(2) 0.0178(2) -0.0002(2) 0.00483(19) -0.0009(2)
Zn2 0.0405(3) 0.0197(3) 0.0207(2) -0.0011(2) 0.0062(2) 0.0002(2)
Zn3 0.0433(3) 0.0210(3) 0.0217(2) 0.0012(2) 0.0062(2) 0.0038(2)
O1 0.0347(16) 0.0384(17) 0.0322(16) 0.0100(13) -0.0041(13) -0.0180(13)
O2 0.0421(16) 0.0285(16) 0.0310(16) 0.0001(13) 0.0121(13) -0.0115(13)
O3 0.0466(16) 0.0270(15) 0.0242(15) -0.0014(12) 0.0121(13) -0.0185(13)
O4 0.0327(15) 0.0294(15) 0.0229(14) -0.0050(12) 0.0096(12) -0.0147(12)
O5 0.0481(18) 0.0356(17) 0.0445(18) 0.0075(14) 0.0006(15) -0.0099(15)
O6 0.068(2) 0.0312(17) 0.0405(17) -0.0005(14) 0.0167(16) -0.0198(15)
O7 0.0499(17) 0.0330(17) 0.0399(17) -0.0081(14) 0.0096(14) -0.0185(14)
O8 0.0283(15) 0.0310(16) 0.0371(16) 0.0017(13) 0.0003(13) -0.0067(13)
O9 0.0479(17) 0.0198(15) 0.0452(17) -0.0049(13) 0.0137(14) 0.0117(13)
O10 0.0494(17) 0.0285(16) 0.0303(16) 0.0058(13) 0.0049(14) 0.0185(14)
O11 0.069(2) 0.0411(18) 0.0412(18) 0.0035(15) 0.0084(16) 0.0331(16)
O12 0.0398(16) 0.0229(16) 0.0435(17) 0.0000(13) 0.0101(14) 0.0083(13)
N1 0.0179(16) 0.0216(17) 0.0182(16) 0.0009(14) 0.0025(13) 0.0025(14)
N2 0.081(3) 0.036(2) 0.047(2) 0.0071(18) 0.000(2) -0.036(2)
N3 0.051(2) 0.033(2) 0.043(2) 0.0042(17) -0.0067(19) -0.0177(18)
N4 0.0315(18) 0.0222(18) 0.0293(18) -0.0016(15) 0.0027(15) -0.0009(16)
N5 0.048(2) 0.0249(19) 0.0338(19) -0.0081(16) 0.0226(16) -0.0105(17)
N6 0.103(4) 0.134(4) 0.039(3) 0.021(3) 0.009(3) 0.017(3)
N7 0.070(3) 0.134(4) 0.050(3) -0.012(3) 0.004(3) 0.007(3)
N8 0.060(2) 0.041(2) 0.048(2) 0.0111(18) 0.004(2) 0.0296(19)
N9 0.056(2) 0.040(2) 0.045(2) 0.0002(18) 0.0138(19) 0.0298(19)
C1 0.039(2) 0.041(3) 0.022(2) 0.002(2) 0.012(2) -0.011(2)
C2 0.046(3) 0.040(3) 0.024(2) -0.008(2) 0.006(2) -0.012(2)
C3 0.026(2) 0.032(2) 0.026(2) 0.0002(19) 0.0009(18) -0.0147(19)
C4 0.029(2) 0.035(2) 0.030(2) 0.012(2) 0.0029(19) -0.006(2)
C5 0.037(2) 0.039(3) 0.015(2) -0.0015(19) -0.0028(18) -0.007(2)
C6 0.047(3) 0.043(3) 0.014(2) 0.0016(19) 0.0115(19) -0.004(2)
C7 0.028(2) 0.019(2) 0.025(2) 0.0032(18) -0.0026(19) 0.0022(18)
C8 0.030(2) 0.033(2) 0.029(2) 0.0059(19) 0.0017(19) 0.000(2)
C9 0.061(3) 0.036(3) 0.034(3) -0.004(2) 0.005(2) -0.018(2)
C10 0.062(3) 0.039(3) 0.040(3) 0.006(2) 0.015(2) -0.018(2)
C11 0.054(3) 0.041(3) 0.039(3) 0.004(2) -0.004(2) -0.013(2)
C12 0.136(5) 0.070(4) 0.041(3) 0.006(3) -0.005(3) -0.060(3)
C13 0.099(4) 0.063(3) 0.033(3) 0.006(2) 0.008(3) -0.049(3)
C14 0.042(3) 0.037(3) 0.045(3) -0.002(2) 0.004(2) -0.017(2)
C15 0.056(3) 0.033(3) 0.041(3) -0.004(2) 0.001(2) -0.026(2)
C16 0.054(3) 0.036(3) 0.034(3) 0.002(2) 0.013(2) -0.014(2)
C17 0.043(3) 0.027(2) 0.025(2) -0.0050(19) 0.002(2) -0.007(2)
C18 0.041(2) 0.030(2) 0.029(2) 0.0063(19) 0.000(2) -0.015(2)
C19 0.062(3) 0.038(3) 0.039(3) 0.012(2) -0.004(2) -0.014(2)
C20 0.027(2) 0.015(2) 0.018(2) -0.0005(17) 0.0067(17) -0.0019(17)
C21 0.067(3) 0.050(3) 0.029(3) 0.004(2) 0.015(2) 0.008(3)
C22 0.056(3) 0.054(3) 0.035(3) -0.008(2) 0.005(2) -0.019(3)
C23 0.041(3) 0.042(3) 0.019(2) 0.0060(19) 0.000(2) 0.001(2)
C24 0.031(2) 0.037(3) 0.030(2) 0.010(2) -0.003(2) -0.009(2)
C25 0.071(3) 0.025(3) 0.028(2) 0.001(2) 0.019(2) -0.002(2)
C26 0.063(3) 0.059(3) 0.023(2) -0.009(2) 0.011(2) -0.005(3)
C27 0.037(2) 0.042(3) 0.031(2) -0.001(2) 0.010(2) 0.000(2)
C28 0.050(3) 0.039(3) 0.025(2) 0.003(2) 0.007(2) 0.000(2)
C29 0.141(5) 0.053(3) 0.036(3) 0.007(2) 0.021(3) -0.029(3)
C30 0.163(5) 0.044(3) 0.031(3) -0.001(2) 0.029(3) -0.027(3)
C31 0.077(3) 0.033(3) 0.030(3) -0.010(2) 0.012(2) -0.013(3)
C32 0.058(3) 0.040(3) 0.037(3) -0.014(2) 0.007(2) -0.006(2)
C33 0.025(2) 0.025(2) 0.041(3) -0.005(2) -0.006(2) 0.0008(19)
C34 0.047(3) 0.024(3) 0.056(3) 0.006(2) -0.006(2) -0.003(2)
C35 0.051(3) 0.032(3) 0.082(4) 0.020(3) 0.001(3) -0.011(2)
C36 0.066(4) 0.054(4) 0.119(5) 0.019(3) 0.018(3) -0.010(3)
C37 0.060(3) 0.026(3) 0.159(6) 0.023(3) 0.034(4) -0.014(3)
C38 0.053(3) 0.052(3) 0.112(5) -0.024(3) 0.003(3) -0.011(3)
C39 0.058(3) 0.038(3) 0.080(4) -0.001(3) -0.014(3) -0.003(3)
C40 0.045(3) 0.030(3) 0.119(4) 0.028(3) 0.003(3) -0.022(2)
C41 0.079(4) 0.059(3) 0.096(4) -0.024(3) 0.012(3) -0.032(3)
C42 0.077(3) 0.049(3) 0.071(3) -0.023(3) 0.029(3) -0.035(3)
C43 0.034(2) 0.022(2) 0.040(3) 0.004(2) 0.003(2) -0.005(2)
C44 0.062(3) 0.035(3) 0.042(3) 0.014(2) -0.006(2) -0.020(2)
C45 0.060(3) 0.048(3) 0.056(3) 0.015(2) -0.012(3) -0.024(3)
C46 0.030(2) 0.025(2) 0.037(3) 0.006(2) 0.003(2) 0.005(2)
C47 0.031(2) 0.019(2) 0.034(2) -0.0043(19) 0.009(2) -0.0012(19)
C48 0.027(2) 0.022(2) 0.034(2) 0.0001(19) 0.0028(19) -0.0011(19)
C49 0.040(3) 0.025(2) 0.038(3) -0.006(2) -0.005(2) 0.008(2)
C50 0.044(3) 0.031(3) 0.042(3) 0.008(2) -0.005(2) 0.012(2)
C51 0.056(3) 0.028(2) 0.035(3) -0.002(2) 0.009(2) 0.022(2)
C52 0.075(3) 0.040(3) 0.034(3) 0.000(2) 0.010(2) 0.024(3)
C53 0.057(3) 0.031(3) 0.030(2) -0.002(2) 0.008(2) 0.013(2)
C54 0.054(3) 0.026(3) 0.044(3) 0.008(2) 0.009(2) 0.017(2)
C55 0.123(5) 0.077(4) 0.053(3) -0.010(3) 0.022(3) 0.051(3)
C56 0.111(4) 0.087(4) 0.051(3) 0.005(3) 0.006(3) 0.065(3)
C57 0.032(2) 0.024(2) 0.030(2) 0.0029(19) 0.0055(19) 0.0160(19)
C58 0.071(3) 0.049(3) 0.045(3) -0.015(2) 0.005(3) 0.024(3)
C59 0.067(3) 0.060(3) 0.055(3) -0.003(3) 0.001(3) 0.026(3)
C60 0.036(3) 0.028(3) 0.040(3) 0.002(2) 0.002(2) 0.003(2)
O1S 0.096(3) 0.044(2) 0.095(3) 0.0044(19) 0.034(2) -0.014(2)
O2S 0.314(8) 0.212(7) 0.165(6) -0.018(5) -0.018(6) -0.039(6)
N1S 0.066(3) 0.035(2) 0.095(3) 0.010(2) 0.018(2) 0.007(2)
N2S 0.185(7) 0.271(8) 0.280(9) -0.158(7) 0.049(6) -0.067(6)
C1S 0.128(5) 0.078(4) 0.108(5) -0.021(4) 0.026(4) -0.006(4)
C2S 0.089(4) 0.064(4) 0.112(5) 0.000(3) 0.014(4) -0.016(3)
C3S 0.072(3) 0.049(3) 0.052(3) 0.003(3) 0.009(3) 0.004(3)
C4S 0.50(2) 0.161(10) 0.347(16) -0.089(10) 0.100(14) -0.048(12)
C5S 0.418(17) 0.289(13) 0.270(14) 0.055(11) -0.027(13) 0.160(13)
C6S 0.331(14) 0.190(10) 0.222(12) -0.063(9) 0.000(11) 0.092(10)

loop_
_atom_type_symbol
_atom_type_description
_atom_type_scat_dispersion_real
_atom_type_scat_dispersion_imag
_atom_type_scat_source
C C 0.0033 0.0016 'International Tables Vol C Tables 4.2.6.8 and 6.1.1.4'
H H 0.0000 0.0000 'International Tables Vol C Tables 4.2.6.8 and 6.1.1.4'
N N 0.0061 0.0033 'International Tables Vol C Tables 4.2.6.8 and 6.1.1.4'
O O 0.0106 0.0060 'International Tables Vol C Tables 4.2.6.8 and 6.1.1.4'
Zn Zn 0.2839 1.4301 'International Tables Vol C Tables 4.2.6.8 and 6.1.1.4'

loop_
_geom_angle_atom_site_label_1
_geom_angle_atom_site_label_2
_geom_angle_atom_site_label_3
_geom_angle
_geom_angle_site_symmetry_1
_geom_angle_site_symmetry_3
N1 Zn1 O1 98.40(10) . .
N1 Zn1 O4 96.42(10) . 3
O1 Zn1 O4 165.05(10) . 3
N1 Zn1 O3 103.48(10) . 4_455
O1 Zn1 O3 90.11(10) . 4_455
O4 Zn1 O3 88.32(10) 3 4_455
N1 Zn1 O2 106.10(10) . 2
O1 Zn1 O2 85.75(10) . 2
O4 Zn1 O2 88.30(9) 3 2
O3 Zn1 O2 150.43(10) 4_455 2
N1 Zn1 Zn1 177.01(8) . 2
O1 Zn1 Zn1 84.56(7) . 2
O4 Zn1 Zn1 80.60(7) 3 2
O3 Zn1 Zn1 76.80(7) 4_455 2
O2 Zn1 Zn1 73.66(7) 2 2
O8 Zn2 O12 87.73(10) 3_445 3_545
O8 Zn2 O6 164.32(10) 3_445 .
O12 Zn2 O6 89.32(10) 3_545 .
O8 Zn2 N4 96.48(11) 3_445 .
O12 Zn2 N4 102.49(11) 3_545 .
O6 Zn2 N4 99.19(11) . .
O8 Zn2 O10 90.05(10) 3_445 .
O12 Zn2 O10 153.63(10) 3_545 .
O6 Zn2 O10 85.77(10) . .
N4 Zn2 O10 103.87(11) . .
O8 Zn2 Zn3 80.34(7) 3_445 .
O12 Zn2 Zn3 77.11(7) 3_545 .
O6 Zn2 Zn3 83.99(7) . .
N4 Zn2 Zn3 176.80(8) . .
O10 Zn2 Zn3 76.61(7) . .
O11 Zn3 O5 91.14(11) 3_545 .
O11 Zn3 N5 97.32(11) 3_545 6_565
O5 Zn3 N5 101.37(11) . 6_565
O11 Zn3 O7 87.83(11) 3_545 3_445
O5 Zn3 O7 153.65(10) . 3_445
N5 Zn3 O7 104.88(11) 6_565 3_445
O11 Zn3 O9 164.51(10) 3_545 .
O5 Zn3 O9 84.70(10) . .
N5 Zn3 O9 98.13(11) 6_565 .
O7 Zn3 O9 89.32(10) 3_445 .
O11 Zn3 Zn2 82.32(8) 3_545 .
O5 Zn3 Zn2 74.64(8) . .
N5 Zn3 Zn2 175.97(9) 6_565 .
O7 Zn3 Zn2 79.13(7) 3_445 .
O9 Zn3 Zn2 82.19(7) . .
C7 O1 Zn1 121.9(2) . .
C7 O2 Zn1 133.4(2) . 2
C20 O3 Zn1 131.0(2) . 4_445
C20 O4 Zn1 124.6(2) . 3_445
C33 O5 Zn3 134.6(3) . .
C33 O6 Zn2 121.6(2) . .
C46 O7 Zn3 127.4(2) . 3
C46 O8 Zn2 126.8(2) . 3
C47 O9 Zn3 123.1(2) . .
C47 O10 Zn2 131.5(2) . .
C60 O11 Zn3 125.2(3) . 3_455
C60 O12 Zn2 130.1(2) . 3_455
C1 N1 C5 116.1(3) . .
C1 N1 Zn1 122.7(2) . .
C5 N1 Zn1 121.2(2) . .
N3 N2 C11 114.0(3) . .
N2 N3 C14 115.1(3) . .
C25 N4 C21 118.4(3) . .
C25 N4 Zn2 120.9(2) . .
C21 N4 Zn2 120.8(3) . .
C31 N5 C30 119.0(3) . .
C31 N5 Zn3 119.8(3) . 6_566
C30 N5 Zn3 121.1(3) . 6_566
N7 N6 C37 100.6(5) . .
N6 N7 C40 100.3(4) . .
N9 N8 C51 113.4(3) . .
N8 N9 C54 113.5(3) . .
N1 C1 C2 123.3(4) . .
C1 C2 C3 123.1(4) . .
C2 C3 C4 115.0(3) . .
C2 C3 C6 124.3(3) . .
C4 C3 C6 120.8(3) . .
C5 C4 C3 118.8(3) . .
N1 C5 C4 123.5(3) . .
C6 C6 C3 126.5(4) 5_565 .
O1 C7 O2 125.1(3) . .
O1 C7 C8 117.2(3) . .
O2 C7 C8 117.7(3) . .
C13 C8 C9 116.9(4) . .
C13 C8 C7 121.7(4) . .
C9 C8 C7 121.3(3) . .
C8 C9 C10 121.6(4) . .
C11 C10 C9 120.2(4) . .
C10 C11 C12 118.6(4) . .
C10 C11 N2 124.3(4) . .
C12 C11 N2 117.1(4) . .
C13 C12 C11 120.0(4) . .
C12 C13 C8 122.7(4) . .
C19 C14 C15 119.4(4) . .
C19 C14 N3 124.2(4) . .
C15 C14 N3 116.3(3) . .
C16 C15 C14 119.9(4) . .
C15 C16 C17 122.5(4) . .
C16 C17 C18 116.8(3) . .
C16 C17 C20 121.0(3) . .
C18 C17 C20 122.2(3) . .
C19 C18 C17 121.0(4) . .
C18 C19 C14 120.3(4) . .
O3 C20 O4 125.7(3) . .
O3 C20 C17 118.4(3) . .
O4 C20 C17 115.9(3) . .
N4 C21 C22 122.8(4) . .
C21 C22 C23 118.0(4) . .
C24 C23 C22 117.3(3) . .
C24 C23 C26 124.9(4) . .
C22 C23 C26 117.9(3) . .
C25 C24 C23 122.0(4) . .
N4 C25 C24 121.6(4) . .
C27 C26 C23 123.2(4) . .
C26 C27 C28 123.1(4) . .
C32 C28 C29 116.7(4) . .
C32 C28 C27 119.3(4) . .
C29 C28 C27 123.9(4) . .
C30 C29 C28 121.7(4) . .
C29 C30 N5 120.1(4) . .
N5 C31 C32 122.2(4) . .
C31 C32 C28 120.0(4) . .
O6 C33 O5 124.0(4) . .
O6 C33 C34 119.0(3) . .
O5 C33 C34 116.9(4) . .
C39 C34 C35 121.4(4) . .
C39 C34 C33 119.2(4) . .
C35 C34 C33 119.4(4) . .
C36 C35 C34 120.1(5) . .
C35 C36 C37 119.7(5) . .
C36 C37 C38 121.1(5) . .
C36 C37 N6 110.3(5) . .
C38 C37 N6 128.6(5) . .
C39 C38 C37 118.6(5) . .
C34 C39 C38 119.1(5) . .
C41 C40 C45 121.3(4) . .
C41 C40 N7 128.4(4) . .
C45 C40 N7 110.2(4) . .
C40 C41 C42 119.4(5) . .
C43 C42 C41 117.4(4) . .
C42 C43 C44 121.0(4) . .
C42 C43 C46 118.3(4) . .
C44 C43 C46 120.7(3) . .
C45 C44 C43 121.3(4) . .
C44 C45 C40 119.2(4) . .
O7 C46 O8 125.9(4) . .
O7 C46 C43 117.7(3) . .
O8 C46 C43 116.4(3) . .
O10 C47 O9 124.9(3) . .
O10 C47 C48 117.5(3) . .
O9 C47 C48 117.6(3) . .
C53 C48 C49 119.5(3) . .
C53 C48 C47 120.5(3) . .
C49 C48 C47 120.0(3) . .
C50 C49 C48 119.6(4) . .
C49 C50 C51 120.3(4) . .
C50 C51 C52 119.9(4) . .
C50 C51 N8 115.3(3) . .
C52 C51 N8 124.8(4) . .
C53 C52 C51 119.9(4) . .
C52 C53 C48 120.8(4) . .
C59 C54 C55 120.5(4) . .
C59 C54 N9 114.9(4) . .
C55 C54 N9 124.6(4) . .
C54 C55 C56 120.4(4) . .
C57 C56 C55 119.3(4) . .
C58 C57 C56 120.5(4) . .
C58 C57 C60 120.4(4) . .
C56 C57 C60 119.0(4) . .
C57 C58 C59 120.4(4) . .
C54 C59 C58 118.6(4) . .
O11 C60 O12 125.2(4) . .
O11 C60 C57 117.2(4) . .
O12 C60 C57 117.5(3) . .
C3S N1S C1S 119.5(4) . .
C3S N1S C2S 122.0(4) . .
C1S N1S C2S 118.2(4) . .
C6S N2S C4S 122.4(8) . .
C6S N2S C5S 117.7(7) . .
C4S N2S C5S 119.7(8) . .
O1S C3S N1S 125.3(4) . .
O2S C6S N2S 107.0(10) . .

loop_
_geom_bond_atom_site_label_1
_geom_bond_atom_site_label_2
_geom_bond_distance
_geom_bond_site_symmetry_2
Zn1 N1 2.010(3) .
Zn1 O1 2.011(2) .
Zn1 O4 2.024(2) 3
Zn1 O3 2.034(2) 4_455
Zn1 O2 2.075(2) 2
Zn1 Zn1 3.0036(8) 2
Zn2 O8 2.009(2) 3_445
Zn2 O12 2.024(2) 3_545
Zn2 O6 2.034(3) .
Zn2 N4 2.035(3) .
Zn2 O10 2.045(2) .
Zn2 Zn3 2.9583(6) .
Zn3 O11 1.994(3) 3_545
Zn3 O5 2.026(3) .
Zn3 N5 2.037(3) 6_565
Zn3 O7 2.040(3) 3_445
Zn3 O9 2.050(2) .
O1 C7 1.251(4) .
O2 C7 1.272(4) .
O2 Zn1 2.075(2) 2
O3 C20 1.220(4) .
O3 Zn1 2.034(2) 4_445
O4 C20 1.274(4) .
O4 Zn1 2.024(2) 3_445
O5 C33 1.259(4) .
O6 C33 1.248(4) .
O7 C46 1.249(4) .
O7 Zn3 2.040(3) 3
O8 C46 1.264(4) .
O8 Zn2 2.009(2) 3
O9 C47 1.250(4) .
O10 C47 1.241(4) .
O11 C60 1.250(4) .
O11 Zn3 1.994(3) 3_455
O12 C60 1.274(4) .
O12 Zn2 2.024(2) 3_455
N1 C1 1.314(4) .
N1 C5 1.348(4) .
N2 N3 1.220(4) .
N2 C11 1.426(5) .
N3 C14 1.438(5) .
N4 C25 1.328(5) .
N4 C21 1.372(5) .
N5 C31 1.333(5) .
N5 C30 1.363(5) .
N5 Zn3 2.037(3) 6_566
N6 N7 1.087(5) .
N6 C37 1.576(6) .
N7 C40 1.610(6) .
N8 N9 1.244(4) .
N8 C51 1.443(5) .
N9 C54 1.417(5) .
C1 C2 1.356(5) .
C2 C3 1.358(5) .
C3 C4 1.406(5) .
C3 C6 1.461(5) .
C4 C5 1.395(5) .
C6 C6 1.284(7) 5_565
C7 C8 1.481(5) .
C8 C13 1.362(5) .
C8 C9 1.369(5) .
C9 C10 1.372(5) .
C10 C11 1.371(5) .
C11 C12 1.369(6) .
C12 C13 1.361(6) .
C14 C19 1.377(5) .
C14 C15 1.381(5) .
C15 C16 1.343(5) .
C16 C17 1.392(5) .
C17 C18 1.394(5) .
C17 C20 1.489(5) .
C18 C19 1.367(5) .
C21 C22 1.373(5) .
C22 C23 1.417(5) .
C23 C24 1.375(5) .
C23 C26 1.469(5) .
C24 C25 1.361(5) .
C26 C27 1.345(5) .
C27 C28 1.462(5) .
C28 C32 1.383(5) .
C28 C29 1.385(6) .
C29 C30 1.350(6) .
C31 C32 1.361(5) .
C33 C34 1.483(5) .
C34 C39 1.370(6) .
C34 C35 1.398(6) .
C35 C36 1.348(6) .
C36 C37 1.388(7) .
C37 C38 1.401(7) .
C38 C39 1.400(6) .
C40 C41 1.362(7) .
C40 C45 1.390(6) .
C41 C42 1.419(6) .
C42 C43 1.383(5) .
C43 C44 1.378(5) .
C43 C46 1.510(5) .
C44 C45 1.331(5) .
C47 C48 1.502(5) .
C48 C53 1.379(5) .
C48 C49 1.403(5) .
C49 C50 1.373(5) .
C50 C51 1.379(5) .
C51 C52 1.396(5) .
C52 C53 1.358(5) .
C54 C59 1.365(6) .
C54 C55 1.368(6) .
C55 C56 1.392(6) .
C56 C57 1.376(6) .
C57 C58 1.348(5) .
C57 C60 1.509(5) .
C58 C59 1.419(6) .
O1S C3S 1.253(5) .
O2S C6S 1.104(13) .
N1S C3S 1.292(5) .
N1S C1S 1.419(6) .
N1S C2S 1.432(6) .
N2S C6S 1.463(13) .
N2S C4S 1.621(11) .
N2S C5S 1.791(13) .

loop_
_platon_squeeze_void_nr
_platon_squeeze_void_average_x
_platon_squeeze_void_average_y
_platon_squeeze_void_average_z
_platon_squeeze_void_volume
_platon_squeeze_void_count_electrons
1 -0.009 -0.007 -0.002 6634.7 2142.9
